data_2019607
loop_
_publ_author_name
'Smith, Graham'
'Wermuth, Urs D.'

_publ_section_title
;
 The three-dimensional hydrogen-bonded structures in the ammonium and
 sodium salt hydrates of 4-aminophenylarsonic acid
;
_journal_coeditor_code KY3057
_journal_issue 8
_journal_name_full 'Acta Crystallographica Section C'
_journal_page_first
;
;
_journal_paper_doi 10.1107/S2053229614014867
_journal_volume 70
_journal_year 2014
_chemical_formula_iupac 'N H4 +, C6 H7 As N O3 -, H2 O'
_chemical_formula_moiety 'H4 N +, C6 H7 As N O3 -, H2 O'
_chemical_formula_sum 'C6 H13 As N2 O4'
_chemical_formula_weight 252.10
_chemical_name_common 'ammonium <i>p</i>-arsanilate monohydrate'
_chemical_name_systematic
;
Ammonium 4-aminophenylarsonate monohydrate
;
_space_group_IT_number 29
_symmetry_cell_setting orthorhombic
_symmetry_space_group_name_Hall 'P 2c -2ac'
_symmetry_space_group_name_H-M 'P c a 21'
_atom_sites_solution_hydrogens geom
_atom_sites_solution_primary direct
_atom_sites_solution_secondary difmap
_audit_creation_method SHELXL-97
_cell_angle_alpha 90.00
_cell_angle_beta 90.00
_cell_angle_gamma 90.00
_cell_formula_units_Z 4
_cell_length_a 11.4287(18)
_cell_length_b 12.068(2)
_cell_length_c 7.5427(13)
_cell_measurement_reflns_used 1760
_cell_measurement_temperature 200(2)
_cell_measurement_theta_max 28.70
_cell_measurement_theta_min 3.81
_cell_volume 1040.3(3)
_computing_cell_refinement 'CrysAlis PRO (Agilent, 2013)'
_computing_data_collection 'CrysAlis PRO (Agilent, 2013)'
_computing_data_reduction 'CrysAlis PRO (Agilent, 2013)'
_computing_molecular_graphics 'PLATON (Spek, 2009)'
_computing_publication_material 'PLATON (Spek, 2009)'
_computing_structure_refinement 'SHELXL97 (Sheldrick, 2008)'
_computing_structure_solution 'SHELXS97 (Sheldrick, 2008)'
_diffrn_ambient_temperature 200.0(10)
_diffrn_detector_area_resol_mean 16.077
_diffrn_measured_fraction_theta_full 0.998
_diffrn_measured_fraction_theta_max 0.998
_diffrn_measurement_device_type 'Oxford Diffraction Gemini-S CCD-detector'
_diffrn_measurement_method '\w scans'
_diffrn_radiation_monochromator graphite
_diffrn_radiation_source 'Enhance (Mo) X-ray source'
_diffrn_radiation_type MoK\a
_diffrn_radiation_wavelength 0.71073
_diffrn_reflns_av_R_equivalents 0.0307
_diffrn_reflns_av_sigmaI/netI 0.0361
_diffrn_reflns_limit_h_max 14
_diffrn_reflns_limit_h_min -14
_diffrn_reflns_limit_k_max 14
_diffrn_reflns_limit_k_min -14
_diffrn_reflns_limit_l_max 5
_diffrn_reflns_limit_l_min -9
_diffrn_reflns_number 3581
_diffrn_reflns_theta_full 26.00
_diffrn_reflns_theta_max 26.00
_diffrn_reflns_theta_min 3.38
_diffrn_standards_number 0
_exptl_absorpt_coefficient_mu 3.255
_exptl_absorpt_correction_T_max 0.980
_exptl_absorpt_correction_T_min 0.670
_exptl_absorpt_correction_type multi-scan
_exptl_absorpt_process_details '(CrysAlis PRO; Agilent, 2013)'
_exptl_crystal_colour colourless
_exptl_crystal_density_diffrn 1.610
_exptl_crystal_density_method 'not measured'
_exptl_crystal_description plate
_exptl_crystal_F_000 512
_exptl_crystal_size_max 0.35
_exptl_crystal_size_mid 0.35
_exptl_crystal_size_min 0.08
_refine_diff_density_max 0.325
_refine_diff_density_min -0.547
_refine_ls_abs_structure_details 'Flack (1983), 937 Friedel pairs'
_refine_ls_abs_structure_Flack 0.002(17)
_refine_ls_extinction_method none
_refine_ls_goodness_of_fit_ref 1.039
_refine_ls_hydrogen_treatment mixed
_refine_ls_matrix_type full
_refine_ls_number_parameters 145
_refine_ls_number_reflns 1506
_refine_ls_number_restraints 10
_refine_ls_restrained_S_all 1.036
_refine_ls_R_factor_all 0.0307
_refine_ls_R_factor_gt 0.0274
_refine_ls_shift/su_max 0.001
_refine_ls_shift/su_mean 0.000
_refine_ls_structure_factor_coef Fsqd
_refine_ls_weighting_details 'calc w=1/[\s^2^(Fo^2^)+(0.0368P)^2^] where P=(Fo^2^+2Fc^2^)/3'
_refine_ls_weighting_scheme calc
_refine_ls_wR_factor_gt 0.0646
_refine_ls_wR_factor_ref 0.0672
_reflns_number_gt 1385
_reflns_number_total 1506
_reflns_threshold_expression I>2\s(I)
_cod_data_source_file ky3057sup1.cif
_cod_data_source_block I
_cod_database_code 2019607
_cod_database_fobs_code 2019607

loop_
_symmetry_equiv_pos_as_xyz
'x, y, z'
'-x, -y, z+1/2'
'-x+1/2, y, z+1/2'
'x+1/2, -y, z'

loop_
_atom_site_aniso_label
_atom_site_aniso_U_11
_atom_site_aniso_U_22
_atom_site_aniso_U_33
_atom_site_aniso_U_12
_atom_site_aniso_U_13
_atom_site_aniso_U_23
As1 0.0151(2) 0.0190(2) 0.0212(2) -0.00120(10) -0.0033(3) 0.0012(3)
O11 0.0264(15) 0.0247(15) 0.0270(15) 0.0031(13) 0.0003(12) -0.0028(12)
O12 0.0246(13) 0.0282(14) 0.037(2) -0.0111(12) -0.0114(13) 0.0069(14)
O13 0.0193(14) 0.046(2) 0.0202(16) -0.0035(15) -0.0036(13) 0.0061(15)
N4 0.026(2) 0.023(2) 0.037(3) -0.0002(16) 0.0050(16) 0.0062(16)
C1 0.0217(18) 0.0179(19) 0.018(3) -0.0023(15) -0.0028(15) -0.0024(15)
C2 0.022(2) 0.028(2) 0.027(2) 0.0048(19) 0.0086(17) 0.0001(19)
C3 0.019(2) 0.028(2) 0.031(3) -0.0003(19) 0.0076(18) 0.011(2)
C4 0.023(2) 0.021(2) 0.0190(18) -0.0007(18) 0.0011(15) -0.0011(17)
C5 0.030(2) 0.028(2) 0.061(3) 0.0056(18) 0.023(3) 0.003(3)
C6 0.0213(17) 0.026(2) 0.062(4) -0.0003(17) 0.020(3) 0.006(3)
O1W 0.044(2) 0.0333(18) 0.0295(18) 0.0020(17) -0.0048(16) -0.0056(15)
N1 0.025(2) 0.027(2) 0.028(2) -0.0065(18) 0.0053(15) -0.0051(17)

loop_
_atom_site_type_symbol
_atom_site_label
_atom_site_fract_x
_atom_site_fract_y
_atom_site_fract_z
_atom_site_U_iso_or_equiv
_atom_site_thermal_displace_type
_atom_site_calc_flag
_atom_site_refinement_flags
_atom_site_occupancy
As As1 0.37887(3) 0.69813(3) 0.83352(9) 0.01840(10) Uani d . 1.000
O O11 0.4879(2) 0.6316(2) 0.7310(4) 0.0260(9) Uani d . 1.000
O O12 0.2461(2) 0.6448(2) 0.7922(4) 0.0299(9) Uani d . 1.000
O O13 0.4115(3) 0.6822(3) 1.0582(4) 0.0285(10) Uani d D 1.000
N N4 0.3830(3) 1.2004(3) 0.7348(6) 0.0287(14) Uani d D 1.000
C C1 0.3801(3) 0.8535(3) 0.7905(5) 0.0192(13) Uani d . 1.000
C C2 0.4733(3) 0.9058(4) 0.7062(5) 0.0257(12) Uani d . 1.000
C C3 0.4747(3) 1.0208(3) 0.6881(6) 0.0260(14) Uani d . 1.000
C C4 0.3824(3) 1.0852(4) 0.7514(6) 0.0210(11) Uani d . 1.000
C C5 0.2882(3) 1.0317(3) 0.8357(10) 0.0397(14) Uani d . 1.000
C C6 0.2862(3) 0.9167(3) 0.8519(9) 0.0364(16) Uani d . 1.000
O O1W 0.3081(3) 0.3203(3) 1.0573(5) 0.0356(11) Uani d D 1.000
N N1 0.1296(3) 0.4874(3) 0.9783(6) 0.0267(12) Uani d D 1.000
H H2 0.53630 0.86290 0.66090 0.0310 Uiso c R 1.000
H H3 0.53930 1.05580 0.63190 0.0310 Uiso c R 1.000
H H5 0.22540 1.07440 0.88200 0.0480 Uiso c R 1.000
H H6 0.22080 0.88120 0.90490 0.0440 Uiso c R 1.000
H H13 0.347(3) 0.676(4) 1.136(6) 0.0430 Uiso d D 1.000
H H41 0.446(3) 1.223(4) 0.679(6) 0.0340 Uiso d D 1.000
H H42 0.319(3) 1.220(4) 0.681(6) 0.0340 Uiso d D 1.000
H H11W 0.374(3) 0.328(5) 1.128(7) 0.0540 Uiso d D 1.000
H H12W 0.344(5) 0.298(4) 0.953(5) 0.0540 Uiso d D 1.000
H H1A 0.168(4) 0.544(3) 0.929(6) 0.0320 Uiso d D 1.000
H H1B 0.081(3) 0.455(3) 0.905(5) 0.0320 Uiso d D 1.000
H H1C 0.083(4) 0.519(4) 1.056(5) 0.0320 Uiso d D 1.000
H H1D 0.182(3) 0.440(3) 1.019(6) 0.0320 Uiso d D 1.000

loop_
_atom_type_symbol
_atom_type_description
_atom_type_scat_dispersion_real
_atom_type_scat_dispersion_imag
_atom_type_scat_source
C C 0.0033 0.0016 'International Tables Vol C Tables 4.2.6.8 and 6.1.1.4'
H H 0.0000 0.0000 'International Tables Vol C Tables 4.2.6.8 and 6.1.1.4'
N N 0.0061 0.0033 'International Tables Vol C Tables 4.2.6.8 and 6.1.1.4'
O O 0.0106 0.0060 'International Tables Vol C Tables 4.2.6.8 and 6.1.1.4'
As As 0.0499 2.0058 'International Tables Vol C Tables 4.2.6.8 and 6.1.1.4'

loop_
_geom_angle_atom_site_label_1
_geom_angle_atom_site_label_2
_geom_angle_atom_site_label_3
_geom_angle
_geom_angle_publ_flag
O11 As1 O12 113.83(13) no
O11 As1 O13 103.70(15) no
O11 As1 C1 112.88(14) no
O12 As1 O13 109.35(16) no
O12 As1 C1 110.67(13) no
O13 As1 C1 105.81(17) no
As1 O13 H13 116(2) no
H11W O1W H12W 99(4) no
C4 N4 H41 111(3) no
C4 N4 H42 108(3) no
H41 N4 H42 113(4) no
H1A N1 H1B 113(4) no
H1A N1 H1C 104(4) no
H1C N1 H1D 117(4) no
H1A N1 H1D 108(4) no
H1B N1 H1C 103(4) no
H1B N1 H1D 111(3) no
As1 C1 C6 118.4(3) no
C2 C1 C6 119.5(4) no
As1 C1 C2 122.0(3) no
C1 C2 C3 120.3(4) no
C2 C3 C4 120.8(4) no
N4 C4 C3 121.4(4) no
N4 C4 C5 120.1(4) no
C3 C4 C5 118.5(4) no
C4 C5 C6 120.6(4) no
C1 C6 C5 120.2(4) no
C1 C2 H2 120.00 no
C3 C2 H2 120.00 no
C2 C3 H3 120.00 no
C4 C3 H3 120.00 no
C4 C5 H5 120.00 no
C6 C5 H5 120.00 no
C1 C6 H6 120.00 no
C5 C6 H6 120.00 no

loop_
_geom_bond_atom_site_label_1
_geom_bond_atom_site_label_2
_geom_bond_distance
_geom_bond_publ_flag
As1 O11 1.672(3) no
As1 O12 1.677(2) no
As1 O13 1.746(3) no
As1 C1 1.903(4) no
O13 H13 0.95(4) no
O1W H12W 0.93(4) no
O1W H11W 0.93(4) no
N4 C4 1.396(6) no
N4 H42 0.87(4) no
N4 H41 0.88(4) no
N1 H1C 0.88(4) no
N1 H1B 0.88(4) no
N1 H1D 0.88(4) no
N1 H1A 0.89(4) no
C1 C6 1.396(5) no
C1 C2 1.392(5) no
C2 C3 1.395(6) no
C3 C4 1.395(5) no
C4 C5 1.407(6) no
C5 C6 1.393(5) no
C2 H2 0.9500 no
C3 H3 0.9500 no
C5 H5 0.9500 no
C6 H6 0.9500 no

loop_
_geom_hbond_atom_site_label_D
_geom_hbond_atom_site_label_H
_geom_hbond_atom_site_label_A
_geom_hbond_site_symmetry_A
_geom_hbond_distance_DH
_geom_hbond_distance_HA
_geom_hbond_distance_DA
_geom_hbond_angle_DHA
_geom_hbond_publ_flag
N1 H1A O12 . 0.89(4) 1.83(4) 2.711(5) 170(4) yes
N1 H1B O11 4_465 0.88(4) 1.99(4) 2.857(5) 173(4) yes
N1 H1C O11 3_555 0.88(4) 2.06(4) 2.909(5) 162(4) yes
N1 H1D O1W . 0.88(4) 2.06(4) 2.930(5) 168(4) yes
N4 H41 O13 2_674 0.88(4) 2.19(4) 3.049(5) 167(4) yes
N4 H42 O1W 3_564 0.87(4) 2.11(4) 2.942(5) 161(4) yes
O13 H13 O12 3_555 0.95(4) 1.63(4) 2.562(4) 167(4) yes
O1W H11W O11 2_665 0.93(4) 1.83(4) 2.737(4) 167(5) yes
O1W H12W N4 1_545 0.93(4) 2.07(4) 2.957(6) 159(5) yes

loop_
_geom_torsion_atom_site_label_1
_geom_torsion_atom_site_label_2
_geom_torsion_atom_site_label_3
_geom_torsion_atom_site_label_4
_geom_torsion
_geom_torsion_publ_flag
O11 As1 C1 C2 -9.6(4) no
O11 As1 C1 C6 172.8(4) no
O12 As1 C1 C2 -138.5(3) no
O12 As1 C1 C6 44.0(4) no
O13 As1 C1 C2 103.1(3) no
O13 As1 C1 C6 -74.4(4) no
As1 C1 C2 C3 -175.5(3) no
C6 C1 C2 C3 2.0(6) no
As1 C1 C6 C5 174.9(5) no
C2 C1 C6 C5 -2.8(8) no
C1 C2 C3 C4 -1.0(6) no
C2 C3 C4 N4 179.7(4) no
C2 C3 C4 C5 0.6(7) no
N4 C4 C5 C6 179.5(5) no
C3 C4 C5 C6 -1.4(8) no
C4 C5 C6 C1 2.5(9) no
